data_1562310
loop_
_publ_author_name
'Li, Na'
'Mu, Bao'
'Cao, Xinyu'
'Huang, Rudan'

_publ_section_title
;
 The structures and properties of the new two-dimensional
 inorganic--organic hybrid materials based on the molybdate chains
;
_journal_name_full 'Journal of Solid State Chemistry'
_journal_page_first 180
_journal_page_last 186
_journal_paper_doi 10.1016/j.jssc.2014.06.001
_journal_volume 217
_journal_year 2014
_chemical_formula_sum 'C16 H18 Mn Mo6 N6 O22'
_chemical_formula_weight 1276.94
_space_group_IT_number 2
_space_group_name_Hall '-P 1'
_space_group_name_H-M_alt 'P -1'
_symmetry_cell_setting triclinic
_symmetry_space_group_name_H-M 'P -1'
_atom_sites_solution_hydrogens geom
_atom_sites_solution_primary direct
_atom_sites_solution_secondary difmap
_audit_creation_method SHELXL-97
_cell_angle_alpha 106.443(2)
_cell_angle_beta 91.5990(10)
_cell_angle_gamma 98.7530(10)
_cell_formula_units_Z 1
_cell_length_a 7.6364(5)
_cell_length_b 10.1462(7)
_cell_length_c 10.3819(8)
_cell_measurement_reflns_used 2046
_cell_measurement_temperature 298(2)
_cell_measurement_theta_max 28.418
_cell_measurement_theta_min 3.149
_cell_volume 760.37(9)
_computing_cell_refinement 'Bruker SMART'
_computing_data_collection 'Bruker SMART'
_computing_data_reduction 'Bruker SAINT'
_computing_molecular_graphics 'Bruker SHELXTL'
_computing_publication_material 'Bruker SHELXTL'
_computing_structure_refinement 'SHELXL-97 (Sheldrick, 1997)'
_computing_structure_solution 'SHELXS-97 (Sheldrick, 1990)'
_diffrn_ambient_temperature 298(2)
_diffrn_measured_fraction_theta_full 0.980
_diffrn_measured_fraction_theta_max 0.980
_diffrn_measurement_device_type 'CCD area detector'
_diffrn_measurement_method 'phi and omega scans'
_diffrn_radiation_monochromator graphite
_diffrn_radiation_source 'fine-focus sealed tube'
_diffrn_radiation_type MoK\a
_diffrn_radiation_wavelength 0.71073
_diffrn_reflns_av_R_equivalents 0.0229
_diffrn_reflns_av_sigmaI/netI 0.0511
_diffrn_reflns_limit_h_max 9
_diffrn_reflns_limit_h_min -9
_diffrn_reflns_limit_k_max 8
_diffrn_reflns_limit_k_min -12
_diffrn_reflns_limit_l_max 12
_diffrn_reflns_limit_l_min -12
_diffrn_reflns_number 3821
_diffrn_reflns_theta_full 25.02
_diffrn_reflns_theta_max 25.02
_diffrn_reflns_theta_min 3.15
_exptl_absorpt_coefficient_mu 2.900
_exptl_absorpt_correction_T_max 0.7043
_exptl_absorpt_correction_T_min 0.3901
_exptl_absorpt_correction_type multi-scan
_exptl_absorpt_process_details sadabs
_exptl_crystal_density_diffrn 2.789
_exptl_crystal_density_meas 0
_exptl_crystal_density_method 'not measured'
_exptl_crystal_F_000 609
_exptl_crystal_size_max 0.40
_exptl_crystal_size_mid 0.15
_exptl_crystal_size_min 0.13
_refine_diff_density_max 1.240
_refine_diff_density_min -1.196
_refine_diff_density_rms 0.212
_refine_ls_extinction_method none
_refine_ls_goodness_of_fit_ref 1.034
_refine_ls_hydrogen_treatment mixed
_refine_ls_matrix_type full
_refine_ls_number_parameters 232
_refine_ls_number_reflns 2621
_refine_ls_number_restraints 0
_refine_ls_restrained_S_all 1.034
_refine_ls_R_factor_all 0.0521
_refine_ls_R_factor_gt 0.0388
_refine_ls_shift/su_max 0.000
_refine_ls_shift/su_mean 0.000
_refine_ls_structure_factor_coef Fsqd
_refine_ls_weighting_details 'calc w=1/[\s^2^(Fo^2^)+(0.0680P)^2^+0.0000P] where P=(Fo^2^+2Fc^2^)/3'
_refine_ls_weighting_scheme calc
_refine_ls_wR_factor_gt 0.1036
_refine_ls_wR_factor_ref 0.1129
_reflns_number_gt 2061
_reflns_number_total 2621
_reflns_threshold_expression >2sigma(I)
_cod_data_source_file JSSC-2014-217-180.cif
_cod_data_source_block 5
_cod_depositor_comments
;
The following automatic conversions were performed:

data item '_symmetry_cell_setting' value 'Triclinic' was changed to
'triclinic' in accordance with the built-in table derived from the
CIF Core dictionary named 'cif_core.dic' version 2.4.5 last updated
on 2014-11-21.

Automatic conversion script
Id: cif_fix_values 8369 2020-08-20 11:38:08Z andrius 
;
_cod_original_sg_symbol_H-M P-1
_cod_database_code 1562310

loop_
_symmetry_equiv_pos_as_xyz
'x, y, z'
'-x, -y, -z'

loop_
_atom_site_label
_atom_site_type_symbol
_atom_site_fract_x
_atom_site_fract_y
_atom_site_fract_z
_atom_site_U_iso_or_equiv
_atom_site_adp_type
_atom_site_occupancy
_atom_site_symmetry_multiplicity
_atom_site_calc_flag
_atom_site_refinement_flags
_atom_site_disorder_assembly
_atom_site_disorder_group
Mo1 Mo 0.70134(9) 0.30751(7) 0.86389(6) 0.0130(2) Uani 1 1 d . . .
Mo2 Mo 0.99865(8) 0.58931(6) 0.87919(6) 0.01148(19) Uani 1 1 d . . .
Mo3 Mo 0.49902(8) 0.57445(7) 0.86322(6) 0.0131(2) Uani 1 1 d . . .
Mn1 Mn 1.0000 0.5000 0.5000 0.0188(4) Uani 1 2 d S . .
N1 N 0.8867(10) 0.7485(7) 0.4045(7) 0.0255(17) Uani 1 1 d . . .
N2 N 0.9046(10) 0.7072(7) 0.5152(7) 0.0260(17) Uani 1 1 d . . .
N3 N 0.6907(9) 1.0615(7) 0.1431(7) 0.0255(17) Uani 1 1 d . . .
H3 H 0.6645 1.1015 0.0840 0.031 Uiso 1 1 calc R . .
O1 O 0.7488(7) 0.5366(5) 0.8791(5) 0.0171(12) Uani 1 1 d . . .
O2 O 0.9582(6) 0.3752(5) 0.9078(5) 0.0127(11) Uani 1 1 d . . .
O3 O 0.4840(7) 0.3751(5) 0.9107(5) 0.0147(11) Uani 1 1 d . . .
O4 O 0.6909(7) 0.2651(6) 0.6912(5) 0.0226(13) Uani 1 1 d . . .
O5 O 0.7399(7) 0.4107(5) 1.0882(5) 0.0162(11) Uani 1 1 d . . .
O6 O 0.6739(8) 0.1501(6) 0.8983(6) 0.0252(13) Uani 1 1 d . . .
O7 O 1.0195(7) 0.5207(6) 0.7074(5) 0.0228(13) Uani 1 1 d . . .
O8 O 0.9982(7) 0.7611(6) 0.8999(5) 0.0223(13) Uani 1 1 d . . .
O9 O 0.5756(7) 0.7435(6) 0.8721(6) 0.0254(13) Uani 1 1 d . . .
O10 O 0.4501(7) 0.4942(6) 0.6946(5) 0.0256(14) Uani 1 1 d . . .
O11 O 0.7227(7) 0.4023(6) 0.4907(6) 0.0305(15) Uani 1 1 d . . .
H11B H 0.6504 0.4470 0.4644 0.037 Uiso 1 1 d R . .
H11C H 0.6934 0.3868 0.5641 0.037 Uiso 1 1 d R . .
C1 C 0.8386(13) 0.7969(9) 0.6134(9) 0.031(2) Uani 1 1 d . . .
H1 H 0.8321 0.7916 0.7012 0.038 Uiso 1 1 calc R . .
C2 C 0.7817(12) 0.8979(9) 0.5676(9) 0.031(2) Uani 1 1 d . . .
H2 H 0.7332 0.9735 0.6174 0.037 Uiso 1 1 calc R . .
C3 C 0.8105(11) 0.8655(8) 0.4342(9) 0.0243(19) Uani 1 1 d . . .
C4 C 0.6403(13) 1.1074(9) 0.2666(9) 0.034(2) Uani 1 1 d . . .
H4 H 0.5773 1.1813 0.2883 0.040 Uiso 1 1 calc R . .
C5 C 0.6817(12) 1.0451(9) 0.3629(9) 0.028(2) Uani 1 1 d . . .
H5 H 0.6496 1.0786 0.4505 0.033 Uiso 1 1 calc R . .
C6 C 0.7704(12) 0.9335(8) 0.3295(8) 0.0236(19) Uani 1 1 d . . .
C7 C 0.8220(12) 0.8898(9) 0.1992(9) 0.029(2) Uani 1 1 d . . .
H7 H 0.8846 0.8158 0.1746 0.034 Uiso 1 1 calc R . .
C8 C 0.7810(12) 0.9552(8) 0.1068(9) 0.026(2) Uani 1 1 d . . .
H8 H 0.8156 0.9261 0.0195 0.031 Uiso 1 1 calc R . .

loop_
_atom_site_aniso_label
_atom_site_aniso_U_11
_atom_site_aniso_U_22
_atom_site_aniso_U_33
_atom_site_aniso_U_23
_atom_site_aniso_U_13
_atom_site_aniso_U_12
Mo1 0.0112(4) 0.0144(4) 0.0136(4) 0.0052(3) -0.0002(3) 0.0008(3)
Mo2 0.0069(3) 0.0173(4) 0.0121(3) 0.0081(3) 0.0003(2) 0.0007(3)
Mo3 0.0076(4) 0.0211(4) 0.0150(4) 0.0113(3) 0.0021(3) 0.0041(3)
Mn1 0.0220(10) 0.0234(10) 0.0148(8) 0.0093(7) 0.0027(7) 0.0085(7)
N1 0.028(4) 0.024(4) 0.028(4) 0.011(3) -0.004(3) 0.010(3)
N2 0.027(4) 0.025(4) 0.030(4) 0.011(3) 0.001(3) 0.009(3)
N3 0.025(4) 0.022(4) 0.032(4) 0.017(3) -0.009(3) -0.002(3)
O1 0.009(3) 0.020(3) 0.025(3) 0.011(2) 0.001(2) 0.000(2)
O2 0.009(3) 0.019(3) 0.011(3) 0.006(2) 0.002(2) 0.005(2)
O3 0.017(3) 0.017(3) 0.012(3) 0.010(2) 0.001(2) 0.002(2)
O4 0.026(3) 0.029(3) 0.015(3) 0.008(2) 0.002(2) 0.008(3)
O5 0.007(3) 0.024(3) 0.020(3) 0.009(2) 0.006(2) 0.001(2)
O6 0.026(3) 0.022(3) 0.029(3) 0.011(3) 0.000(3) 0.002(3)
O7 0.018(3) 0.036(3) 0.017(3) 0.011(3) 0.002(2) 0.004(3)
O8 0.018(3) 0.024(3) 0.027(3) 0.012(3) 0.001(2) 0.001(2)
O9 0.017(3) 0.033(3) 0.031(3) 0.020(3) -0.001(3) 0.002(3)
O10 0.020(3) 0.038(4) 0.022(3) 0.013(3) -0.003(2) 0.008(3)
O11 0.024(4) 0.043(4) 0.031(3) 0.019(3) 0.004(3) 0.009(3)
C1 0.046(6) 0.033(5) 0.022(5) 0.013(4) 0.008(4) 0.016(4)
C2 0.038(6) 0.031(5) 0.031(5) 0.013(4) 0.013(4) 0.020(4)
C3 0.025(5) 0.018(4) 0.031(5) 0.006(4) 0.004(4) 0.007(4)
C4 0.041(6) 0.028(5) 0.033(5) 0.010(4) 0.001(4) 0.009(4)
C5 0.036(5) 0.025(5) 0.029(5) 0.012(4) 0.010(4) 0.015(4)
C6 0.031(5) 0.017(4) 0.024(4) 0.011(4) -0.002(4) 0.002(4)
C7 0.034(5) 0.020(5) 0.032(5) 0.004(4) 0.000(4) 0.012(4)
C8 0.030(5) 0.020(5) 0.028(5) 0.009(4) 0.005(4) 0.000(4)

loop_
_atom_type_symbol
_atom_type_description
_atom_type_scat_dispersion_real
_atom_type_scat_dispersion_imag
_atom_type_scat_source
C C 0.0033 0.0016 'International Tables Vol C Tables 4.2.6.8 and 6.1.1.4'
H H 0.0000 0.0000 'International Tables Vol C Tables 4.2.6.8 and 6.1.1.4'
O O 0.0106 0.0060 'International Tables Vol C Tables 4.2.6.8 and 6.1.1.4'
N N 0.0061 0.0033 'International Tables Vol C Tables 4.2.6.8 and 6.1.1.4'
Mn Mn 0.3368 0.7283 'International Tables Vol C Tables 4.2.6.8 and 6.1.1.4'
Mo Mo -1.6832 0.6857 'International Tables Vol C Tables 4.2.6.8 and 6.1.1.4'

loop_
_geom_angle_atom_site_label_1
_geom_angle_atom_site_label_2
_geom_angle_atom_site_label_3
_geom_angle
_geom_angle_site_symmetry_1
_geom_angle_site_symmetry_3
O6 Mo1 O4 104.6(3) . .
O6 Mo1 O3 103.8(2) . .
O4 Mo1 O3 104.3(2) . .
O6 Mo1 O2 102.4(2) . .
O4 Mo1 O2 100.7(2) . .
O3 Mo1 O2 137.5(2) . .
O6 Mo1 O1 164.7(2) . .
O4 Mo1 O1 90.6(2) . .
O3 Mo1 O1 72.9(2) . .
O2 Mo1 O1 72.94(19) . .
O6 Mo1 O5 87.6(2) . .
O4 Mo1 O5 167.3(2) . .
O3 Mo1 O5 75.22(19) . .
O2 Mo1 O5 73.08(18) . .
O1 Mo1 O5 77.04(19) . .
O8 Mo2 O7 104.1(3) . .
O8 Mo2 O1 96.7(2) . .
O7 Mo2 O1 98.4(2) . .
O8 Mo2 O5 100.8(2) . 2_767
O7 Mo2 O5 88.5(2) . 2_767
O1 Mo2 O5 159.0(2) . 2_767
O8 Mo2 O2 91.6(2) . 2_767
O7 Mo2 O2 159.1(2) . 2_767
O1 Mo2 O2 93.3(2) . 2_767
O5 Mo2 O2 74.78(19) 2_767 2_767
O8 Mo2 O2 163.1(2) . .
O7 Mo2 O2 91.5(2) . .
O1 Mo2 O2 74.3(2) . .
O5 Mo2 O2 85.73(19) 2_767 .
O2 Mo2 O2 75.0(2) 2_767 .
O9 Mo3 O10 104.0(3) . .
O9 Mo3 O5 99.7(2) . 2_667
O10 Mo3 O5 97.6(2) . 2_667
O9 Mo3 O1 91.2(2) . .
O10 Mo3 O1 98.9(2) . .
O5 Mo3 O1 157.5(2) 2_667 .
O9 Mo3 O3 158.1(2) . .
O10 Mo3 O3 92.9(2) . .
O5 Mo3 O3 91.5(2) 2_667 .
O1 Mo3 O3 72.4(2) . .
O9 Mo3 O3 91.5(2) . 2_667
O10 Mo3 O3 163.9(2) . 2_667
O5 Mo3 O3 75.2(2) 2_667 2_667
O1 Mo3 O3 84.90(19) . 2_667
O3 Mo3 O3 73.2(2) . 2_667
O7 Mn1 O7 180.000(1) . 2_766
O7 Mn1 O11 91.2(2) . 2_766
O7 Mn1 O11 88.8(2) 2_766 2_766
O7 Mn1 O11 88.8(2) . .
O7 Mn1 O11 91.2(2) 2_766 .
O11 Mn1 O11 180.0(3) 2_766 .
O7 Mn1 N2 82.8(2) . 2_766
O7 Mn1 N2 97.2(2) 2_766 2_766
O11 Mn1 N2 88.6(2) 2_766 2_766
O11 Mn1 N2 91.4(2) . 2_766
O7 Mn1 N2 97.2(2) . .
O7 Mn1 N2 82.8(2) 2_766 .
O11 Mn1 N2 91.4(2) 2_766 .
O11 Mn1 N2 88.6(2) . .
N2 Mn1 N2 180.000(2) 2_766 .
N2 N1 C3 109.7(7) . .
C1 N2 N1 106.6(7) . .
C1 N2 Mn1 133.0(6) . .
N1 N2 Mn1 119.9(5) . .
C4 N3 C8 122.4(7) . .
C4 N3 H3 118.8 . .
C8 N3 H3 118.8 . .
Mo2 O1 Mo3 151.2(3) . .
Mo2 O1 Mo1 106.2(2) . .
Mo3 O1 Mo1 101.8(2) . .
Mo1 O2 Mo2 105.9(2) . 2_767
Mo1 O2 Mo2 104.0(2) . .
Mo2 O2 Mo2 105.0(2) 2_767 .
Mo1 O3 Mo3 107.2(2) . .
Mo1 O3 Mo3 103.0(2) . 2_667
Mo3 O3 Mo3 106.8(2) . 2_667
Mo3 O5 Mo2 156.1(3) 2_667 2_767
Mo3 O5 Mo1 102.6(2) 2_667 .
Mo2 O5 Mo1 100.4(2) 2_767 .
Mo2 O7 Mn1 159.1(3) . .
Mn1 O11 H11B 113.0 . .
Mn1 O11 H11C 113.0 . .
H11B O11 H11C 110.5 . .
N2 C1 C2 110.6(8) . .
N2 C1 H1 124.7 . .
C2 C1 H1 124.7 . .
C3 C2 C1 106.0(7) . .
C3 C2 H2 127.0 . .
C1 C2 H2 127.0 . .
N1 C3 C2 107.1(7) . .
N1 C3 C6 121.7(7) . .
C2 C3 C6 131.2(7) . .
N3 C4 C5 119.7(8) . .
N3 C4 H4 120.2 . .
C5 C4 H4 120.2 . .
C6 C5 C4 120.0(8) . .
C6 C5 H5 120.0 . .
C4 C5 H5 120.0 . .
C5 C6 C7 118.3(7) . .
C5 C6 C3 119.2(8) . .
C7 C6 C3 122.5(7) . .
C8 C7 C6 120.2(8) . .
C8 C7 H7 119.9 . .
C6 C7 H7 119.9 . .
N3 C8 C7 119.5(8) . .
N3 C8 H8 120.3 . .
C7 C8 H8 120.3 . .

loop_
_geom_bond_atom_site_label_1
_geom_bond_atom_site_label_2
_geom_bond_distance
_geom_bond_site_symmetry_2
Mo1 O6 1.717(5) .
Mo1 O4 1.718(5) .
Mo1 O3 1.914(5) .
Mo1 O2 1.973(5) .
Mo1 O1 2.256(5) .
Mo1 O5 2.257(5) .
Mo2 O8 1.695(5) .
Mo2 O7 1.743(5) .
Mo2 O1 1.901(5) .
Mo2 O5 2.016(5) 2_767
Mo2 O2 2.145(5) 2_767
Mo2 O2 2.251(5) .
Mo3 O9 1.702(6) .
Mo3 O10 1.712(5) .
Mo3 O5 1.923(5) 2_667
Mo3 O1 2.014(5) .
Mo3 O3 2.201(5) .
Mo3 O3 2.252(5) 2_667
Mn1 O7 2.102(5) .
Mn1 O7 2.102(5) 2_766
Mn1 O11 2.185(6) 2_766
Mn1 O11 2.185(6) .
Mn1 N2 2.294(7) 2_766
Mn1 N2 2.294(7) .
N1 N2 1.340(9) .
N1 C3 1.362(10) .
N2 C1 1.328(11) .
N3 C4 1.324(11) .
N3 C8 1.338(10) .
N3 H3 0.8600 .
O2 Mo2 2.145(5) 2_767
O3 Mo3 2.252(5) 2_667
O5 Mo3 1.923(5) 2_667
O5 Mo2 2.016(5) 2_767
O11 H11B 0.8500 .
O11 H11C 0.8500 .
C1 C2 1.366(12) .
C1 H1 0.9300 .
C2 C3 1.363(12) .
C2 H2 0.9300 .
C3 C6 1.490(11) .
C4 C5 1.379(12) .
C4 H4 0.9300 .
C5 C6 1.373(11) .
C5 H5 0.9300 .
C6 C7 1.388(12) .
C7 C8 1.365(11) .
C7 H7 0.9300 .
C8 H8 0.9300 .

loop_
_geom_torsion_atom_site_label_1
_geom_torsion_atom_site_label_2
_geom_torsion_atom_site_label_3
_geom_torsion_atom_site_label_4
_geom_torsion
_geom_torsion_site_symmetry_1
_geom_torsion_site_symmetry_2
_geom_torsion_site_symmetry_3
_geom_torsion_site_symmetry_4
C3 N1 N2 C1 0.6(10) . . . .
C3 N1 N2 Mn1 173.3(5) . . . .
O7 Mn1 N2 C1 -15.2(9) . . . .
O7 Mn1 N2 C1 164.8(9) 2_766 . . .
O11 Mn1 N2 C1 -106.6(9) 2_766 . . .
O11 Mn1 N2 C1 73.4(9) . . . .
N2 Mn1 N2 C1 102(100) 2_766 . . .
O7 Mn1 N2 N1 174.3(6) . . . .
O7 Mn1 N2 N1 -5.7(6) 2_766 . . .
O11 Mn1 N2 N1 82.9(6) 2_766 . . .
O11 Mn1 N2 N1 -97.1(6) . . . .
N2 Mn1 N2 N1 -69(100) 2_766 . . .
O8 Mo2 O1 Mo3 16.4(6) . . . .
O7 Mo2 O1 Mo3 -89.0(6) . . . .
O5 Mo2 O1 Mo3 162.8(5) 2_767 . . .
O2 Mo2 O1 Mo3 108.3(6) 2_767 . . .
O2 Mo2 O1 Mo3 -178.2(6) . . . .
O8 Mo2 O1 Mo1 -177.0(2) . . . .
O7 Mo2 O1 Mo1 77.7(3) . . . .
O5 Mo2 O1 Mo1 -30.5(7) 2_767 . . .
O2 Mo2 O1 Mo1 -85.0(2) 2_767 . . .
O2 Mo2 O1 Mo1 -11.54(18) . . . .
O9 Mo3 O1 Mo2 -11.3(6) . . . .
O10 Mo3 O1 Mo2 93.1(6) . . . .
O5 Mo3 O1 Mo2 -130.5(6) 2_667 . . .
O3 Mo3 O1 Mo2 -176.6(6) . . . .
O3 Mo3 O1 Mo2 -102.7(6) 2_667 . . .
O9 Mo3 O1 Mo1 -178.2(2) . . . .
O10 Mo3 O1 Mo1 -73.8(3) . . . .
O5 Mo3 O1 Mo1 62.6(6) 2_667 . . .
O3 Mo3 O1 Mo1 16.44(18) . . . .
O3 Mo3 O1 Mo1 90.4(2) 2_667 . . .
O6 Mo1 O1 Mo2 87.7(9) . . . .
O4 Mo1 O1 Mo2 -87.7(3) . . . .
O3 Mo1 O1 Mo2 167.6(3) . . . .
O2 Mo1 O1 Mo2 13.3(2) . . . .
O5 Mo1 O1 Mo2 89.3(2) . . . .
O6 Mo1 O1 Mo3 -98.9(9) . . . .
O4 Mo1 O1 Mo3 85.8(3) . . . .
O3 Mo1 O1 Mo3 -18.9(2) . . . .
O2 Mo1 O1 Mo3 -173.2(3) . . . .
O5 Mo1 O1 Mo3 -97.2(2) . . . .
O6 Mo1 O2 Mo2 -65.6(3) . . . 2_767
O4 Mo1 O2 Mo2 -173.4(2) . . . 2_767
O3 Mo1 O2 Mo2 61.4(4) . . . 2_767
O1 Mo1 O2 Mo2 99.2(2) . . . 2_767
O5 Mo1 O2 Mo2 17.97(19) . . . 2_767
O6 Mo1 O2 Mo2 -176.0(2) . . . .
O4 Mo1 O2 Mo2 76.3(3) . . . .
O3 Mo1 O2 Mo2 -48.9(4) . . . .
O1 Mo1 O2 Mo2 -11.07(18) . . . .
O5 Mo1 O2 Mo2 -92.3(2) . . . .
O8 Mo2 O2 Mo1 72.5(8) . . . .
O7 Mo2 O2 Mo1 -85.2(2) . . . .
O1 Mo2 O2 Mo1 13.1(2) . . . .
O5 Mo2 O2 Mo1 -173.6(2) 2_767 . . .
O2 Mo2 O2 Mo1 111.0(3) 2_767 . . .
O8 Mo2 O2 Mo2 -38.4(8) . . . 2_767
O7 Mo2 O2 Mo2 163.8(2) . . . 2_767
O1 Mo2 O2 Mo2 -97.9(2) . . . 2_767
O5 Mo2 O2 Mo2 75.4(2) 2_767 . . 2_767
O2 Mo2 O2 Mo2 0.0 2_767 . . 2_767
O6 Mo1 O3 Mo3 -177.8(2) . . . .
O4 Mo1 O3 Mo3 -68.5(3) . . . .
O2 Mo1 O3 Mo3 55.6(4) . . . .
O1 Mo1 O3 Mo3 17.72(19) . . . .
O5 Mo1 O3 Mo3 98.4(2) . . . .
O6 Mo1 O3 Mo3 69.7(3) . . . 2_667
O4 Mo1 O3 Mo3 179.0(2) . . . 2_667
O2 Mo1 O3 Mo3 -56.9(4) . . . 2_667
O1 Mo1 O3 Mo3 -94.8(2) . . . 2_667
O5 Mo1 O3 Mo3 -14.07(18) . . . 2_667
O9 Mo3 O3 Mo1 -62.7(7) . . . .
O10 Mo3 O3 Mo1 78.4(3) . . . .
O5 Mo3 O3 Mo1 176.1(2) 2_667 . . .
O1 Mo3 O3 Mo1 -20.0(2) . . . .
O3 Mo3 O3 Mo1 -109.9(3) 2_667 . . .
O9 Mo3 O3 Mo3 47.2(7) . . . 2_667
O10 Mo3 O3 Mo3 -171.7(3) . . . 2_667
O5 Mo3 O3 Mo3 -74.0(2) 2_667 . . 2_667
O1 Mo3 O3 Mo3 89.9(2) . . . 2_667
O3 Mo3 O3 Mo3 0.0 2_667 . . 2_667
O6 Mo1 O5 Mo3 -88.5(3) . . . 2_667
O4 Mo1 O5 Mo3 105.8(10) . . . 2_667
O3 Mo1 O5 Mo3 16.5(2) . . . 2_667
O2 Mo1 O5 Mo3 167.8(3) . . . 2_667
O1 Mo1 O5 Mo3 92.0(2) . . . 2_667
O6 Mo1 O5 Mo2 85.0(3) . . . 2_767
O4 Mo1 O5 Mo2 -80.7(10) . . . 2_767
O3 Mo1 O5 Mo2 -170.0(3) . . . 2_767
O2 Mo1 O5 Mo2 -18.7(2) . . . 2_767
O1 Mo1 O5 Mo2 -94.6(2) . . . 2_767
O8 Mo2 O7 Mn1 -26.9(10) . . . .
O1 Mo2 O7 Mn1 72.2(9) . . . .
O5 Mo2 O7 Mn1 -127.7(9) 2_767 . . .
O2 Mo2 O7 Mn1 -164.3(6) 2_767 . . .
O2 Mo2 O7 Mn1 146.6(9) . . . .
O7 Mn1 O7 Mo2 -15(100) 2_766 . . .
O11 Mn1 O7 Mo2 99.6(9) 2_766 . . .
O11 Mn1 O7 Mo2 -80.4(9) . . . .
N2 Mn1 O7 Mo2 -172.0(9) 2_766 . . .
N2 Mn1 O7 Mo2 8.0(9) . . . .
N1 N2 C1 C2 -1.4(11) . . . .
Mn1 N2 C1 C2 -172.8(6) . . . .
N2 C1 C2 C3 1.6(12) . . . .
N2 N1 C3 C2 0.4(10) . . . .
N2 N1 C3 C6 -178.6(7) . . . .
C1 C2 C3 N1 -1.2(11) . . . .
C1 C2 C3 C6 177.7(9) . . . .
C8 N3 C4 C5 0.3(14) . . . .
N3 C4 C5 C6 -1.8(15) . . . .
C4 C5 C6 C7 2.4(14) . . . .
C4 C5 C6 C3 -178.7(8) . . . .
N1 C3 C6 C5 175.2(8) . . . .
C2 C3 C6 C5 -3.6(15) . . . .
N1 C3 C6 C7 -5.9(13) . . . .
C2 C3 C6 C7 175.3(10) . . . .
C5 C6 C7 C8 -1.4(13) . . . .
C3 C6 C7 C8 179.6(8) . . . .
C4 N3 C8 C7 0.7(13) . . . .
C6 C7 C8 N3 -0.1(13) . . . .
